data_7040237
loop_
_publ_author_name
'Ouyang, Jia-Sheng'
'Li, Yan-Fang'
'Shen, Dong-Sheng'
'Ke, Zhuofeng'
'Liu, Feng-Shou'

_publ_section_title
;
 Bulky \a-diimine palladium complexes: highly efficient for direct C-H
 bond arylation of heteroarenes under aerobic conditions.
;
_journal_issue 38
_journal_name_full 'Dalton transactions (Cambridge, England : 2003)'
_journal_page_first 14919
_journal_page_last 14927
_journal_paper_doi 10.1039/c6dt02544g
_journal_volume 45
_journal_year 2016
_chemical_formula_sum 'C58 H52 Cl6 N2 Pd'
_chemical_formula_weight 1096.12
_chemical_name_systematic
; 
 ? 
;
_space_group_IT_number 2
_symmetry_cell_setting triclinic
_symmetry_space_group_name_Hall '-P 1'
_symmetry_space_group_name_H-M 'P -1'
_atom_sites_solution_hydrogens geom
_atom_sites_solution_primary direct
_atom_sites_solution_secondary difmap
_audit_creation_method SHELXL-97
_audit_update_record
;
2016-06-19 deposited with the CCDC.
2016-08-05 downloaded from the CCDC.
;
_cell_angle_alpha 98.852(2)
_cell_angle_beta 107.463(2)
_cell_angle_gamma 105.279(2)
_cell_formula_units_Z 2
_cell_length_a 12.6016(16)
_cell_length_b 13.0528(17)
_cell_length_c 17.415(2)
_cell_measurement_reflns_used 5334
_cell_measurement_temperature 173(2)
_cell_measurement_theta_max 27.00
_cell_measurement_theta_min 2.34
_cell_volume 2550.0(6)
_computing_structure_refinement 'SHELXL-97 (Sheldrick, 1997)'
_computing_structure_solution 'SHELXS-97 (Sheldrick, 1990)'
_diffrn_ambient_temperature 173(2)
_diffrn_measured_fraction_theta_full 0.968
_diffrn_measured_fraction_theta_max 0.968
_diffrn_radiation_monochromator graphite
_diffrn_radiation_source 'fine-focus sealed tube'
_diffrn_radiation_type MoK\a
_diffrn_radiation_wavelength 0.71073
_diffrn_reflns_av_R_equivalents 0.0253
_diffrn_reflns_av_sigmaI/netI 0.0425
_diffrn_reflns_limit_h_max 16
_diffrn_reflns_limit_h_min -16
_diffrn_reflns_limit_k_max 16
_diffrn_reflns_limit_k_min -16
_diffrn_reflns_limit_l_max 22
_diffrn_reflns_limit_l_min -22
_diffrn_reflns_number 21400
_diffrn_reflns_theta_full 27.09
_diffrn_reflns_theta_max 27.09
_diffrn_reflns_theta_min 1.27
_exptl_absorpt_coefficient_mu 0.719
_exptl_absorpt_correction_T_max 0.8755
_exptl_absorpt_correction_T_min 0.7474
_exptl_absorpt_correction_type none
_exptl_crystal_colour red
_exptl_crystal_density_diffrn 1.428
_exptl_crystal_density_method 'not measured'
_exptl_crystal_description block
_exptl_crystal_F_000 1124
_exptl_crystal_size_max 0.43
_exptl_crystal_size_mid 0.33
_exptl_crystal_size_min 0.19
_refine_diff_density_max 1.338
_refine_diff_density_min -1.134
_refine_diff_density_rms 0.083
_refine_ls_extinction_method none
_refine_ls_goodness_of_fit_ref 1.053
_refine_ls_hydrogen_treatment mixed
_refine_ls_matrix_type full
_refine_ls_number_parameters 608
_refine_ls_number_reflns 10873
_refine_ls_number_restraints 0
_refine_ls_restrained_S_all 1.053
_refine_ls_R_factor_all 0.0543
_refine_ls_R_factor_gt 0.0391
_refine_ls_shift/su_max 0.002
_refine_ls_shift/su_mean 0.000
_refine_ls_structure_factor_coef Fsqd
_refine_ls_weighting_details 'calc w=1/[\s^2^(Fo^2^)+(0.0463P)^2^+2.1648P] where P=(Fo^2^+2Fc^2^)/3'
_refine_ls_weighting_scheme calc
_refine_ls_wR_factor_gt 0.0919
_refine_ls_wR_factor_ref 0.1003
_reflns_number_gt 8775
_reflns_number_total 10873
_reflns_threshold_expression >2sigma(I)
_cod_data_source_file c6dt02544g2.cif
_cod_data_source_block C3
_cod_depositor_comments
;
The following automatic conversions were performed:

'_symmetry_cell_setting' value 'Triclinic' changed to 'triclinic'
according to
/usr/data/users/saulius/crontab/automatic-downloads/rss-feeds/RSC/lib/dictionaries/cif_core.dic
dictionary named 'cif_core.dic' version 2.4.2 from 2011-04-26.

Automatic conversion script
Id: cif_fix_values 4268 2015-11-12 08:31:59Z antanas 

 Adding full bibliography for 7040236--7040237.cif.
;
_cod_original_sg_symbol_H-M 'P-1   '
_cod_database_code 7040237

loop_
_symmetry_equiv_pos_as_xyz
'x, y, z'
'-x, -y, -z'

loop_
_atom_site_label
_atom_site_type_symbol
_atom_site_fract_x
_atom_site_fract_y
_atom_site_fract_z
_atom_site_U_iso_or_equiv
_atom_site_adp_type
_atom_site_occupancy
_atom_site_symmetry_multiplicity
_atom_site_calc_flag
_atom_site_refinement_flags
C58 C 0.3531(4) 0.7772(4) 0.3093(3) 0.0724(14) Uani 1 1 d .
H58A H 0.3426 0.8249 0.3545 0.087 Uiso 1 1 calc R
H58B H 0.2864 0.7074 0.2890 0.087 Uiso 1 1 calc R
C57 C 0.1781(4) 0.8664(4) 0.4510(4) 0.0794(15) Uani 1 1 d .
H57A H 0.1580 0.8077 0.4005 0.095 Uiso 1 1 calc R
H57B H 0.1795 0.8321 0.4980 0.095 Uiso 1 1 calc R
C24 C -0.1065(3) 1.0125(3) 0.7712(3) 0.0536(10) Uani 1 1 d .
H24 H -0.0959 1.0792 0.7543 0.064 Uiso 1 1 calc R
C25 C -0.0866(3) 1.0146(4) 0.8529(3) 0.0594(12) Uani 1 1 d .
H25 H -0.0628 1.0824 0.8928 0.071 Uiso 1 1 calc R
C26 C -0.1011(3) 0.9176(4) 0.8776(2) 0.0545(11) Uani 1 1 d .
H26 H -0.0863 0.9189 0.9346 0.065 Uiso 1 1 calc R
C18 C -0.5294(3) 0.6876(3) 0.5680(2) 0.0421(8) Uani 1 1 d .
H18 H -0.5726 0.7329 0.5465 0.050 Uiso 1 1 calc R
C23 C -0.1423(3) 0.9131(3) 0.7122(2) 0.0385(8) Uani 1 1 d .
H23 H -0.1551 0.9127 0.6555 0.046 Uiso 1 1 calc R
C56 C 0.2867(3) 0.5057(3) 1.15145(18) 0.0343(7) Uani 1 1 d .
H56A H 0.3607 0.5640 1.1862 0.051 Uiso 1 1 calc R
H56B H 0.3011 0.4354 1.1424 0.051 Uiso 1 1 calc R
H56C H 0.2294 0.5013 1.1795 0.051 Uiso 1 1 calc R
C19 C -0.5882(3) 0.5801(3) 0.5623(2) 0.0425(9) Uani 1 1 d .
H19 H -0.6715 0.5512 0.5370 0.051 Uiso 1 1 calc R
C5 C 0.3161(3) 0.9919(3) 0.6826(2) 0.0399(8) Uani 1 1 d .
H5 H 0.3630 1.0449 0.6639 0.048 Uiso 1 1 calc R
C48 C 0.4729(3) 0.6756(3) 0.7772(2) 0.0342(7) Uani 1 1 d .
H48 H 0.4725 0.6937 0.7263 0.041 Uiso 1 1 calc R
C20 C -0.5258(3) 0.5150(3) 0.5933(2) 0.0380(8) Uani 1 1 d .
H20 H -0.5662 0.4410 0.5901 0.046 Uiso 1 1 calc R
C17 C -0.4069(3) 0.7306(3) 0.6052(2) 0.0341(7) Uani 1 1 d .
H17 H -0.3673 0.8053 0.6100 0.041 Uiso 1 1 calc R
C46 C 0.5704(3) 0.6998(2) 0.9226(2) 0.0312(7) Uani 1 1 d .
H46 H 0.6375 0.7348 0.9721 0.037 Uiso 1 1 calc R
C27 C -0.1374(3) 0.8186(3) 0.81909(19) 0.0374(8) Uani 1 1 d .
H27 H -0.1474 0.7522 0.8364 0.045 Uiso 1 1 calc R
C47 C 0.5702(3) 0.7262(2) 0.8488(2) 0.0333(7) Uani 1 1 d .
H47 H 0.6372 0.7794 0.8473 0.040 Uiso 1 1 calc R
C21 C -0.4038(3) 0.5563(3) 0.62940(18) 0.0299(6) Uani 1 1 d .
H21 H -0.3616 0.5101 0.6504 0.036 Uiso 1 1 calc R
C28 C -0.2143(3) 0.7128(3) 0.38076(19) 0.0391(8) Uani 1 1 d .
H28A H -0.1584 0.7244 0.3516 0.059 Uiso 1 1 calc R
H28B H -0.2415 0.7764 0.3866 0.059 Uiso 1 1 calc R
H28C H -0.2819 0.6467 0.3488 0.059 Uiso 1 1 calc R
C52 C 0.4063(3) 0.2528(3) 0.84489(19) 0.0329(7) Uani 1 1 d .
H52 H 0.4768 0.2432 0.8408 0.040 Uiso 1 1 calc R
C22 C -0.1594(2) 0.8152(2) 0.73534(18) 0.0279(6) Uani 1 1 d .
C4 C 0.3663(3) 0.9287(3) 0.7290(2) 0.0347(7) Uani 1 1 d .
H4 H 0.4476 0.9380 0.7421 0.042 Uiso 1 1 calc R
C10 C -0.0536(3) 0.6695(2) 0.48350(17) 0.0267(6) Uani 1 1 d .
H10 H -0.0221 0.6578 0.4410 0.032 Uiso 1 1 calc R
C6 C 0.1977(3) 0.9780(3) 0.6633(2) 0.0387(8) Uani 1 1 d .
H6 H 0.1640 1.0230 0.6326 0.046 Uiso 1 1 calc R
C15 C -0.2079(2) 0.7038(2) 0.67268(16) 0.0227(6) Uani 1 1 d .
H15 H -0.1871 0.6507 0.7054 0.027 Uiso 1 1 calc R
C45 C 0.4729(2) 0.6222(2) 0.92448(18) 0.0251(6) Uani 1 1 d .
H45 H 0.4738 0.6041 0.9754 0.030 Uiso 1 1 calc R
C42 C 0.0302(3) 0.6786(2) 0.97306(19) 0.0280(6) Uani 1 1 d .
H42A H -0.0116 0.6654 1.0117 0.042 Uiso 1 1 calc R
H42B H -0.0267 0.6539 0.9159 0.042 Uiso 1 1 calc R
H42C H 0.0729 0.7573 0.9857 0.042 Uiso 1 1 calc R
C16 C -0.3428(2) 0.6643(2) 0.63515(17) 0.0245(6) Uani 1 1 d .
C51 C 0.3912(3) 0.3551(2) 0.84771(18) 0.0267(6) Uani 1 1 d .
H51 H 0.4516 0.4148 0.8455 0.032 Uiso 1 1 calc R
C53 C 0.3193(3) 0.1655(2) 0.84799(19) 0.0328(7) Uani 1 1 d .
H53 H 0.3298 0.0959 0.8468 0.039 Uiso 1 1 calc R
C9 C 0.0029(2) 0.6567(2) 0.56167(17) 0.0229(6) Uani 1 1 d .
C11 C -0.1547(3) 0.6990(2) 0.46579(17) 0.0270(6) Uani 1 1 d .
C33 C 0.3681(3) 0.9909(2) 1.04643(19) 0.0355(7) Uani 1 1 d .
H33 H 0.4137 1.0520 1.0929 0.043 Uiso 1 1 calc R
C35 C 0.3354(2) 0.8083(2) 0.97101(18) 0.0269(6) Uani 1 1 d .
H35 H 0.3586 0.7448 0.9663 0.032 Uiso 1 1 calc R
C39 C 0.2387(2) 0.5311(2) 1.06868(17) 0.0236(6) Uani 1 1 d .
C34 C 0.4014(3) 0.8986(2) 1.0374(2) 0.0351(7) Uani 1 1 d .
H34 H 0.4709 0.8970 1.0775 0.042 Uiso 1 1 calc R
C3 C 0.2974(2) 0.8518(2) 0.75627(18) 0.0266(6) Uani 1 1 d .
H3 H 0.3326 0.8105 0.7902 0.032 Uiso 1 1 calc R
C37 C 0.1163(2) 0.6159(2) 0.98206(16) 0.0202(5) Uani 1 1 d .
C32 C 0.2676(3) 0.9940(2) 0.98730(18) 0.0284(6) Uani 1 1 d .
H32 H 0.2439 1.0572 0.9935 0.034 Uiso 1 1 calc R
C38 C 0.1594(2) 0.5885(2) 1.05651(17) 0.0235(6) Uani 1 1 d .
H38 H 0.1337 0.6097 1.1006 0.028 Uiso 1 1 calc R
C55 C 0.2018(2) 0.2815(2) 0.85613(18) 0.0276(6) Uani 1 1 d .
H55 H 0.1311 0.2906 0.8601 0.033 Uiso 1 1 calc R
C2 C 0.1771(2) 0.8345(2) 0.73440(16) 0.0215(5) Uani 1 1 d .
C54 C 0.2168(3) 0.1801(2) 0.8529(2) 0.0332(7) Uani 1 1 d .
H54 H 0.1560 0.1199 0.8541 0.040 Uiso 1 1 calc R
C12 C -0.2024(2) 0.7112(2) 0.52769(17) 0.0250(6) Uani 1 1 d .
H12 H -0.2724 0.7301 0.5159 0.030 Uiso 1 1 calc R
C36 C 0.1549(2) 0.5833(2) 0.91809(16) 0.0183(5) Uani 1 1 d .
C49 C 0.3749(3) 0.5977(2) 0.77947(18) 0.0262(6) Uani 1 1 d .
H49 H 0.3080 0.5629 0.7299 0.031 Uiso 1 1 calc R
C44 C 0.3737(2) 0.5702(2) 0.85294(16) 0.0199(5) Uani 1 1 d .
C13 C -0.1515(2) 0.6967(2) 0.60594(16) 0.0204(5) Uani 1 1 d .
C50 C 0.2895(2) 0.3710(2) 0.85367(16) 0.0206(5) Uani 1 1 d .
C40 C 0.2706(2) 0.4955(2) 1.00217(16) 0.0219(5) Uani 1 1 d .
H40 H 0.3224 0.4534 1.0090 0.026 Uiso 1 1 calc R
C43 C 0.2678(2) 0.4818(2) 0.85448(16) 0.0190(5) Uani 1 1 d .
H43 H 0.2012 0.4702 0.8017 0.023 Uiso 1 1 calc R
C7 C 0.1278(3) 0.8989(2) 0.68837(18) 0.0284(6) Uani 1 1 d .
H7 H 0.0462 0.8889 0.6740 0.034 Uiso 1 1 calc R
C31 C 0.2021(2) 0.9056(2) 0.91943(17) 0.0234(6) Uani 1 1 d .
H31 H 0.1345 0.9089 0.8783 0.028 Uiso 1 1 calc R
C29 C 0.1569(2) 0.7175(2) 0.83910(16) 0.0180(5) Uani 1 1 d .
C30 C 0.2347(2) 0.8105(2) 0.91084(16) 0.0193(5) Uani 1 1 d .
C1 C 0.1084(2) 0.7390(2) 0.75550(16) 0.0177(5) Uani 1 1 d .
C41 C 0.2290(2) 0.5195(2) 0.92558(16) 0.0182(5) Uani 1 1 d .
Pd1 Pd -0.021581(17) 0.518633(16) 0.737178(12) 0.01702(6) Uani 1 1 d .
N2 N 0.11693(18) 0.61565(17) 0.84163(13) 0.0166(4) Uani 1 1 d .
N1 N 0.01230(18) 0.66344(17) 0.70441(13) 0.0166(4) Uani 1 1 d .
C8 C -0.0456(2) 0.6738(2) 0.62232(16) 0.0203(5) Uani 1 1 d .
Cl2 Cl -0.04254(6) 0.35840(5) 0.77648(4) 0.02566(15) Uani 1 1 d .
Cl1 Cl -0.17810(6) 0.42610(5) 0.61862(4) 0.02718(15) Uani 1 1 d .
C14 C 0.1118(3) 0.6230(3) 0.57820(19) 0.0300(6) Uani 1 1 d .
H14A H 0.1817 0.6874 0.6098 0.045 Uiso 1 1 calc R
H14B H 0.1176 0.5922 0.5252 0.045 Uiso 1 1 calc R
H14C H 0.1070 0.5677 0.6103 0.045 Uiso 1 1 calc R
Cl6 Cl 0.34963(10) 0.84125(11) 0.22802(10) 0.0815(4) Uani 1 1 d .
Cl5 Cl 0.48366(11) 0.74988(11) 0.34910(9) 0.0834(4) Uani 1 1 d .
Cl3 Cl 0.07251(13) 0.93075(12) 0.43569(10) 0.0895(4) Uani 1 1 d .
Cl4 Cl 0.31891(13) 0.96274(13) 0.47253(10) 0.0977(5) Uani 1 1 d .

loop_
_atom_site_aniso_label
_atom_site_aniso_U_11
_atom_site_aniso_U_22
_atom_site_aniso_U_33
_atom_site_aniso_U_23
_atom_site_aniso_U_13
_atom_site_aniso_U_12
C58 0.055(3) 0.082(3) 0.081(3) 0.015(3) 0.041(3) 0.008(2)
C57 0.081(3) 0.059(3) 0.092(4) 0.004(3) 0.046(3) 0.003(3)
C24 0.047(2) 0.0362(19) 0.072(3) -0.0018(19) 0.025(2) 0.0093(17)
C25 0.044(2) 0.053(2) 0.062(3) -0.024(2) 0.020(2) 0.0063(18)
C26 0.0333(19) 0.082(3) 0.0339(19) -0.013(2) 0.0127(16) 0.0113(19)
C18 0.0307(17) 0.070(2) 0.0340(18) 0.0235(17) 0.0105(14) 0.0255(17)
C23 0.0345(17) 0.0359(18) 0.0433(19) 0.0047(15) 0.0165(15) 0.0088(14)
C56 0.0400(18) 0.0454(19) 0.0249(15) 0.0161(14) 0.0142(14) 0.0189(15)
C19 0.0218(15) 0.072(3) 0.0253(16) 0.0078(16) 0.0058(13) 0.0070(16)
C5 0.046(2) 0.0308(17) 0.0317(17) 0.0073(14) 0.0164(15) -0.0084(14)
C48 0.0449(19) 0.0328(16) 0.0379(17) 0.0148(14) 0.0271(16) 0.0162(14)
C20 0.0254(16) 0.0453(19) 0.0328(17) -0.0005(15) 0.0103(14) 0.0010(14)
C17 0.0277(16) 0.0460(19) 0.0337(17) 0.0196(15) 0.0124(13) 0.0134(14)
C46 0.0239(14) 0.0248(15) 0.0395(17) 0.0011(13) 0.0085(13) 0.0066(12)
C27 0.0243(15) 0.056(2) 0.0283(16) 0.0031(15) 0.0092(13) 0.0119(15)
C47 0.0307(16) 0.0218(14) 0.053(2) 0.0083(14) 0.0230(15) 0.0084(12)
C21 0.0237(14) 0.0348(16) 0.0261(15) 0.0020(13) 0.0095(12) 0.0044(12)
C28 0.0370(18) 0.052(2) 0.0233(15) 0.0171(15) 0.0059(14) 0.0079(15)
C52 0.0366(17) 0.0336(16) 0.0355(17) 0.0088(14) 0.0141(14) 0.0211(14)
C22 0.0173(13) 0.0353(16) 0.0284(15) 0.0043(13) 0.0078(12) 0.0071(12)
C4 0.0262(15) 0.0337(17) 0.0371(17) 0.0040(14) 0.0133(14) -0.0012(13)
C10 0.0315(15) 0.0257(14) 0.0202(13) 0.0060(11) 0.0103(12) 0.0040(12)
C6 0.0450(19) 0.0274(16) 0.0340(17) 0.0155(14) 0.0062(15) 0.0015(14)
C15 0.0194(13) 0.0279(14) 0.0194(13) 0.0092(11) 0.0044(11) 0.0065(11)
C45 0.0260(14) 0.0248(14) 0.0251(14) 0.0044(12) 0.0086(12) 0.0111(12)
C42 0.0296(15) 0.0296(15) 0.0326(16) 0.0090(13) 0.0175(13) 0.0142(12)
C16 0.0180(13) 0.0353(16) 0.0193(13) 0.0080(12) 0.0068(11) 0.0065(12)
C51 0.0296(15) 0.0259(14) 0.0276(15) 0.0071(12) 0.0122(12) 0.0115(12)
C53 0.0413(18) 0.0227(15) 0.0314(16) 0.0053(13) 0.0054(14) 0.0155(13)
C9 0.0258(14) 0.0166(12) 0.0237(14) 0.0039(11) 0.0090(12) 0.0033(11)
C11 0.0292(15) 0.0240(14) 0.0200(13) 0.0064(11) 0.0042(12) 0.0013(12)
C33 0.0416(18) 0.0220(15) 0.0266(15) -0.0045(12) 0.0003(14) 0.0045(13)
C35 0.0234(14) 0.0203(13) 0.0304(15) 0.0033(12) 0.0017(12) 0.0074(11)
C39 0.0242(14) 0.0252(14) 0.0201(13) 0.0071(11) 0.0078(11) 0.0053(11)
C34 0.0290(16) 0.0265(15) 0.0315(16) 0.0016(13) -0.0080(13) 0.0051(13)
C3 0.0245(14) 0.0225(14) 0.0299(15) 0.0043(12) 0.0095(12) 0.0049(11)
C37 0.0187(12) 0.0172(12) 0.0237(13) 0.0035(11) 0.0092(11) 0.0035(10)
C32 0.0361(16) 0.0184(13) 0.0303(15) 0.0050(12) 0.0111(13) 0.0095(12)
C38 0.0249(14) 0.0249(14) 0.0215(13) 0.0038(11) 0.0121(11) 0.0061(11)
C55 0.0223(14) 0.0246(14) 0.0320(15) 0.0065(12) 0.0048(12) 0.0073(12)
C2 0.0244(14) 0.0192(13) 0.0182(12) 0.0036(10) 0.0078(11) 0.0033(11)
C54 0.0311(16) 0.0202(14) 0.0384(17) 0.0055(13) 0.0035(14) 0.0041(12)
C12 0.0209(13) 0.0257(14) 0.0229(14) 0.0086(11) 0.0029(11) 0.0031(11)
C36 0.0166(12) 0.0154(12) 0.0197(13) 0.0044(10) 0.0046(10) 0.0024(10)
C49 0.0313(15) 0.0276(15) 0.0230(14) 0.0064(12) 0.0121(12) 0.0120(12)
C44 0.0221(13) 0.0167(12) 0.0231(13) 0.0029(11) 0.0096(11) 0.0096(10)
C13 0.0188(13) 0.0185(12) 0.0194(13) 0.0047(10) 0.0053(11) 0.0009(10)
C50 0.0236(13) 0.0197(13) 0.0165(12) 0.0027(10) 0.0039(11) 0.0085(11)
C40 0.0203(13) 0.0229(13) 0.0237(13) 0.0082(11) 0.0073(11) 0.0084(11)
C43 0.0197(13) 0.0195(13) 0.0177(12) 0.0045(10) 0.0058(10) 0.0073(10)
C7 0.0300(15) 0.0229(14) 0.0269(15) 0.0077(12) 0.0052(12) 0.0049(12)
C31 0.0228(13) 0.0239(14) 0.0234(14) 0.0066(11) 0.0070(11) 0.0086(11)
C29 0.0168(12) 0.0178(12) 0.0220(13) 0.0063(10) 0.0083(10) 0.0073(10)
C30 0.0195(13) 0.0167(12) 0.0198(13) 0.0044(10) 0.0064(11) 0.0040(10)
C1 0.0157(12) 0.0178(12) 0.0211(13) 0.0047(10) 0.0069(10) 0.0074(10)
C41 0.0168(12) 0.0147(12) 0.0191(12) 0.0019(10) 0.0056(10) 0.0011(10)
Pd1 0.01580(10) 0.01614(10) 0.01697(10) 0.00384(7) 0.00496(8) 0.00307(7)
N2 0.0161(10) 0.0176(10) 0.0170(10) 0.0038(9) 0.0070(9) 0.0064(8)
N1 0.0170(10) 0.0168(10) 0.0156(10) 0.0032(8) 0.0064(9) 0.0048(8)
C8 0.0225(13) 0.0159(12) 0.0185(13) 0.0054(10) 0.0046(11) 0.0024(10)
Cl2 0.0246(3) 0.0198(3) 0.0295(3) 0.0092(3) 0.0070(3) 0.0038(3)
Cl1 0.0244(3) 0.0244(3) 0.0218(3) 0.0037(3) 0.0010(3) 0.0002(3)
C14 0.0317(16) 0.0336(16) 0.0282(15) 0.0059(13) 0.0142(13) 0.0133(13)
Cl6 0.0500(6) 0.0769(8) 0.1165(11) 0.0461(8) 0.0244(7) 0.0130(6)
Cl5 0.0559(7) 0.0790(8) 0.0955(9) 0.0455(7) 0.0094(6) -0.0025(6)
Cl3 0.0933(10) 0.0938(10) 0.1043(11) 0.0593(9) 0.0479(9) 0.0331(8)
Cl4 0.0824(9) 0.1020(11) 0.0879(10) -0.0053(8) 0.0462(8) -0.0044(8)

loop_
_atom_type_symbol
_atom_type_description
_atom_type_scat_dispersion_real
_atom_type_scat_dispersion_imag
_atom_type_scat_source
C C 0.0033 0.0016 'International Tables Vol C Tables 4.2.6.8 and 6.1.1.4'
H H 0.0000 0.0000 'International Tables Vol C Tables 4.2.6.8 and 6.1.1.4'
N N 0.0061 0.0033 'International Tables Vol C Tables 4.2.6.8 and 6.1.1.4'
O O 0.0106 0.0060 'International Tables Vol C Tables 4.2.6.8 and 6.1.1.4'
Cl Cl 0.1484 0.1585 'International Tables Vol C Tables 4.2.6.8 and 6.1.1.4'
Pd Pd -0.9988 1.0072 'International Tables Vol C Tables 4.2.6.8 and 6.1.1.4'

loop_
_geom_angle_atom_site_label_1
_geom_angle_atom_site_label_2
_geom_angle_atom_site_label_3
_geom_angle
Cl5 C58 Cl6 112.8(2)
Cl5 C58 H58A 109.0
Cl6 C58 H58A 109.0
Cl5 C58 H58B 109.0
Cl6 C58 H58B 109.0
H58A C58 H58B 107.8
Cl3 C57 Cl4 110.2(3)
Cl3 C57 H57A 109.6
Cl4 C57 H57A 109.6
Cl3 C57 H57B 109.6
Cl4 C57 H57B 109.6
H57A C57 H57B 108.1
C25 C24 C23 120.4(4)
C25 C24 H24 119.8
C23 C24 H24 119.8
C24 C25 C26 119.8(4)
C24 C25 H25 120.1
C26 C25 H25 120.1
C25 C26 C27 120.0(4)
C25 C26 H26 120.0
C27 C26 H26 120.0
C19 C18 C17 120.5(3)
C19 C18 H18 119.7
C17 C18 H18 119.7
C22 C23 C24 120.7(3)
C22 C23 H23 119.7
C24 C23 H23 119.7
C39 C56 H56A 109.5
C39 C56 H56B 109.5
H56A C56 H56B 109.5
C39 C56 H56C 109.5
H56A C56 H56C 109.5
H56B C56 H56C 109.5
C20 C19 C18 119.6(3)
C20 C19 H19 120.2
C18 C19 H19 120.2
C4 C5 C6 120.0(3)
C4 C5 H5 120.0
C6 C5 H5 120.0
C47 C48 C49 119.8(3)
C47 C48 H48 120.1
C49 C48 H48 120.1
C19 C20 C21 120.5(3)
C19 C20 H20 119.8
C21 C20 H20 119.8
C16 C17 C18 120.2(3)
C16 C17 H17 119.9
C18 C17 H17 119.9
C47 C46 C45 119.9(3)
C47 C46 H46 120.0
C45 C46 H46 120.0
C26 C27 C22 120.8(4)
C26 C27 H27 119.6
C22 C27 H27 119.6
C48 C47 C46 120.0(3)
C48 C47 H47 120.0
C46 C47 H47 120.0
C16 C21 C20 120.9(3)
C16 C21 H21 119.6
C20 C21 H21 119.6
C11 C28 H28A 109.5
C11 C28 H28B 109.5
H28A C28 H28B 109.5
C11 C28 H28C 109.5
H28A C28 H28C 109.5
H28B C28 H28C 109.5
C53 C52 C51 120.1(3)
C53 C52 H52 119.9
C51 C52 H52 119.9
C23 C22 C27 118.3(3)
C23 C22 C15 122.8(3)
C27 C22 C15 118.8(3)
C5 C4 C3 119.7(3)
C5 C4 H4 120.2
C3 C4 H4 120.2
C11 C10 C9 122.0(3)
C11 C10 H10 119.0
C9 C10 H10 119.0
C5 C6 C7 120.5(3)
C5 C6 H6 119.8
C7 C6 H6 119.8
C22 C15 C16 111.6(2)
C22 C15 C13 114.5(2)
C16 C15 C13 112.5(2)
C22 C15 H15 105.8
C16 C15 H15 105.8
C13 C15 H15 105.8
C46 C45 C44 121.0(3)
C46 C45 H45 119.5
C44 C45 H45 119.5
C37 C42 H42A 109.5
C37 C42 H42B 109.5
H42A C42 H42B 109.5
C37 C42 H42C 109.5
H42A C42 H42C 109.5
H42B C42 H42C 109.5
C21 C16 C17 118.4(3)
C21 C16 C15 118.4(3)
C17 C16 C15 123.2(3)
C50 C51 C52 120.9(3)
C50 C51 H51 119.5
C52 C51 H51 119.5
C54 C53 C52 119.4(3)
C54 C53 H53 120.3
C52 C53 H53 120.3
C8 C9 C10 117.7(3)
C8 C9 C14 121.9(2)
C10 C9 C14 120.4(3)
C10 C11 C12 118.1(3)
C10 C11 C28 121.1(3)
C12 C11 C28 120.8(3)
C34 C33 C32 119.6(3)
C34 C33 H33 120.2
C32 C33 H33 120.2
C34 C35 C30 120.0(3)
C34 C35 H35 120.0
C30 C35 H35 120.0
C38 C39 C40 118.2(2)
C38 C39 C56 120.7(3)
C40 C39 C56 121.1(3)
C33 C34 C35 121.1(3)
C33 C34 H34 119.5
C35 C34 H34 119.5
C4 C3 C2 120.6(3)
C4 C3 H3 119.7
C2 C3 H3 119.7
C38 C37 C36 117.9(2)
C38 C37 C42 119.4(2)
C36 C37 C42 122.7(2)
C31 C32 C33 120.1(3)
C31 C32 H32 119.9
C33 C32 H32 119.9
C39 C38 C37 122.2(2)
C39 C38 H38 118.9
C37 C38 H38 118.9
C54 C55 C50 120.7(3)
C54 C55 H55 119.6
C50 C55 H55 119.6
C7 C2 C3 119.2(3)
C7 C2 C1 124.3(3)
C3 C2 C1 116.2(2)
C53 C54 C55 120.6(3)
C53 C54 H54 119.7
C55 C54 H54 119.7
C13 C12 C11 122.4(3)
C13 C12 H12 118.8
C11 C12 H12 118.8
C37 C36 C41 122.0(2)
C37 C36 N2 119.3(2)
C41 C36 N2 118.7(2)
C44 C49 C48 120.9(3)
C44 C49 H49 119.5
C48 C49 H49 119.5
C49 C44 C45 118.3(3)
C49 C44 C43 120.7(2)
C45 C44 C43 120.9(2)
C12 C13 C8 117.2(2)
C12 C13 C15 122.4(2)
C8 C13 C15 120.4(2)
C51 C50 C55 118.3(2)
C51 C50 C43 122.6(2)
C55 C50 C43 119.1(2)
C39 C40 C41 122.0(2)
C39 C40 H40 119.0
C41 C40 H40 119.0
C41 C43 C44 111.7(2)
C41 C43 C50 112.9(2)
C44 C43 C50 111.8(2)
C41 C43 H43 106.7
C44 C43 H43 106.7
C50 C43 H43 106.7
C6 C7 C2 120.0(3)
C6 C7 H7 120.0
C2 C7 H7 120.0
C32 C31 C30 120.4(3)
C32 C31 H31 119.8
C30 C31 H31 119.8
N2 C29 C30 125.9(2)
N2 C29 C1 114.7(2)
C30 C29 C1 119.2(2)
C35 C30 C31 118.8(2)
C35 C30 C29 124.0(2)
C31 C30 C29 117.2(2)
N1 C1 C2 125.4(2)
N1 C1 C29 114.7(2)
C2 C1 C29 119.6(2)
C36 C41 C40 117.5(2)
C36 C41 C43 121.6(2)
C40 C41 C43 120.9(2)
N1 Pd1 N2 79.79(8)
N1 Pd1 Cl1 95.07(6)
N2 Pd1 Cl1 174.47(6)
N1 Pd1 Cl2 175.00(6)
N2 Pd1 Cl2 97.13(6)
Cl1 Pd1 Cl2 88.14(3)
C29 N2 C36 120.8(2)
C29 N2 Pd1 114.07(17)
C36 N2 Pd1 124.19(16)
C1 N1 C8 121.0(2)
C1 N1 Pd1 114.19(17)
C8 N1 Pd1 122.93(16)
C9 C8 C13 122.4(2)
C9 C8 N1 119.0(2)
C13 C8 N1 118.5(2)
C9 C14 H14A 109.5
C9 C14 H14B 109.5
H14A C14 H14B 109.5
C9 C14 H14C 109.5
H14A C14 H14C 109.5
H14B C14 H14C 109.5

loop_
_geom_bond_atom_site_label_1
_geom_bond_atom_site_label_2
_geom_bond_distance
C58 Cl5 1.737(5)
C58 Cl6 1.747(5)
C58 H58A 0.9900
C58 H58B 0.9900
C57 Cl3 1.730(6)
C57 Cl4 1.775(5)
C57 H57A 0.9900
C57 H57B 0.9900
C24 C25 1.364(6)
C24 C23 1.395(5)
C24 H24 0.9500
C25 C26 1.383(6)
C25 H25 0.9500
C26 C27 1.386(5)
C26 H26 0.9500
C18 C19 1.376(5)
C18 C17 1.397(4)
C18 H18 0.9500
C23 C22 1.381(4)
C23 H23 0.9500
C56 C39 1.511(4)
C56 H56A 0.9800
C56 H56B 0.9800
C56 H56C 0.9800
C19 C20 1.367(5)
C19 H19 0.9500
C5 C4 1.380(5)
C5 C6 1.382(5)
C5 H5 0.9500
C48 C47 1.377(5)
C48 C49 1.393(4)
C48 H48 0.9500
C20 C21 1.388(4)
C20 H20 0.9500
C17 C16 1.388(4)
C17 H17 0.9500
C46 C47 1.382(5)
C46 C45 1.384(4)
C46 H46 0.9500
C27 C22 1.392(4)
C27 H27 0.9500
C47 H47 0.9500
C21 C16 1.388(4)
C21 H21 0.9500
C28 C11 1.508(4)
C28 H28A 0.9800
C28 H28B 0.9800
C28 H28C 0.9800
C52 C53 1.379(4)
C52 C51 1.394(4)
C52 H52 0.9500
C22 C15 1.523(4)
C4 C3 1.386(4)
C4 H4 0.9500
C10 C11 1.387(4)
C10 C9 1.393(4)
C10 H10 0.9500
C6 C7 1.387(4)
C6 H6 0.9500
C15 C16 1.533(4)
C15 C13 1.537(4)
C15 H15 1.0000
C45 C44 1.390(4)
C45 H45 0.9500
C42 C37 1.510(4)
C42 H42A 0.9800
C42 H42B 0.9800
C42 H42C 0.9800
C51 C50 1.381(4)
C51 H51 0.9500
C53 C54 1.379(4)
C53 H53 0.9500
C9 C8 1.388(4)
C9 C14 1.509(4)
C11 C12 1.391(4)
C33 C34 1.379(4)
C33 C32 1.387(4)
C33 H33 0.9500
C35 C34 1.379(4)
C35 C30 1.393(4)
C35 H35 0.9500
C39 C38 1.385(4)
C39 C40 1.390(4)
C34 H34 0.9500
C3 C2 1.394(4)
C3 H3 0.9500
C37 C38 1.388(4)
C37 C36 1.395(4)
C32 C31 1.380(4)
C32 H32 0.9500
C38 H38 0.9500
C55 C54 1.381(4)
C55 C50 1.396(4)
C55 H55 0.9500
C2 C7 1.386(4)
C2 C1 1.483(4)
C54 H54 0.9500
C12 C13 1.387(4)
C12 H12 0.9500
C36 C41 1.397(4)
C36 N2 1.442(3)
C49 C44 1.384(4)
C49 H49 0.9500
C44 C43 1.528(4)
C13 C8 1.400(4)
C50 C43 1.540(4)
C40 C41 1.396(4)
C40 H40 0.9500
C43 C41 1.523(3)
C43 H43 1.0000
C7 H7 0.9500
C31 C30 1.407(4)
C31 H31 0.9500
C29 N2 1.304(3)
C29 C30 1.472(4)
C29 C1 1.502(4)
C1 N1 1.298(3)
Pd1 N1 2.033(2)
Pd1 N2 2.044(2)
Pd1 Cl1 2.2682(7)
Pd1 Cl2 2.2738(7)
N1 C8 1.442(3)
C14 H14A 0.9800
C14 H14B 0.9800
C14 H14C 0.9800

loop_
_geom_torsion_atom_site_label_1
_geom_torsion_atom_site_label_2
_geom_torsion_atom_site_label_3
_geom_torsion_atom_site_label_4
_geom_torsion
C23 C24 C25 C26 0.5(6)
C24 C25 C26 C27 -0.9(6)
C25 C24 C23 C22 0.7(5)
C17 C18 C19 C20 0.0(5)
C18 C19 C20 C21 -0.8(5)
C19 C18 C17 C16 1.4(5)
C25 C26 C27 C22 0.1(5)
C49 C48 C47 C46 -0.1(4)
C45 C46 C47 C48 0.2(4)
C19 C20 C21 C16 0.3(5)
C24 C23 C22 C27 -1.4(5)
C24 C23 C22 C15 174.9(3)
C26 C27 C22 C23 1.0(4)
C26 C27 C22 C15 -175.4(3)
C6 C5 C4 C3 -0.2(5)
C4 C5 C6 C7 -1.7(5)
C23 C22 C15 C16 -83.2(3)
C27 C22 C15 C16 93.1(3)
C23 C22 C15 C13 46.0(4)
C27 C22 C15 C13 -137.8(3)
C47 C46 C45 C44 -0.2(4)
C20 C21 C16 C17 1.1(4)
C20 C21 C16 C15 -177.7(3)
C18 C17 C16 C21 -1.9(4)
C18 C17 C16 C15 176.8(3)
C22 C15 C16 C21 -134.3(3)
C13 C15 C16 C21 95.5(3)
C22 C15 C16 C17 47.0(4)
C13 C15 C16 C17 -83.2(3)
C53 C52 C51 C50 0.0(5)
C51 C52 C53 C54 0.8(5)
C11 C10 C9 C8 0.4(4)
C11 C10 C9 C14 179.2(3)
C9 C10 C11 C12 -2.8(4)
C9 C10 C11 C28 179.8(3)
C32 C33 C34 C35 -0.9(5)
C30 C35 C34 C33 1.3(5)
C5 C4 C3 C2 2.7(5)
C34 C33 C32 C31 -0.6(5)
C40 C39 C38 C37 -3.4(4)
C56 C39 C38 C37 178.1(3)
C36 C37 C38 C39 0.3(4)
C42 C37 C38 C39 -179.9(3)
C4 C3 C2 C7 -3.2(4)
C4 C3 C2 C1 170.8(3)
C52 C53 C54 C55 -1.1(5)
C50 C55 C54 C53 0.6(5)
C10 C11 C12 C13 1.1(4)
C28 C11 C12 C13 178.5(3)
C38 C37 C36 C41 3.7(4)
C42 C37 C36 C41 -176.0(2)
C38 C37 C36 N2 -176.6(2)
C42 C37 C36 N2 3.7(4)
C47 C48 C49 C44 0.0(4)
C48 C49 C44 C45 -0.1(4)
C48 C49 C44 C43 -177.8(2)
C46 C45 C44 C49 0.2(4)
C46 C45 C44 C43 177.9(2)
C11 C12 C13 C8 2.8(4)
C11 C12 C13 C15 -176.5(3)
C22 C15 C13 C12 -96.6(3)
C16 C15 C13 C12 32.1(4)
C22 C15 C13 C8 84.0(3)
C16 C15 C13 C8 -147.2(2)
C52 C51 C50 C55 -0.5(4)
C52 C51 C50 C43 -178.2(3)
C54 C55 C50 C51 0.2(4)
C54 C55 C50 C43 178.0(3)
C38 C39 C40 C41 2.6(4)
C56 C39 C40 C41 -178.9(3)
C49 C44 C43 C41 -132.5(3)
C45 C44 C43 C41 49.9(3)
C49 C44 C43 C50 99.9(3)
C45 C44 C43 C50 -77.8(3)
C51 C50 C43 C41 -130.2(3)
C55 C50 C43 C41 52.1(3)
C51 C50 C43 C44 -3.2(3)
C55 C50 C43 C44 179.1(2)
C5 C6 C7 C2 1.2(5)
C3 C2 C7 C6 1.2(4)
C1 C2 C7 C6 -172.2(3)
C33 C32 C31 C30 1.8(4)
C34 C35 C30 C31 -0.2(4)
C34 C35 C30 C29 -178.3(3)
C32 C31 C30 C35 -1.4(4)
C32 C31 C30 C29 176.9(2)
N2 C29 C30 C35 46.8(4)
C1 C29 C30 C35 -139.0(3)
N2 C29 C30 C31 -131.3(3)
C1 C29 C30 C31 42.8(3)
C7 C2 C1 N1 44.4(4)
C3 C2 C1 N1 -129.3(3)
C7 C2 C1 C29 -142.8(3)
C3 C2 C1 C29 43.6(3)
N2 C29 C1 N1 18.0(3)
C30 C29 C1 N1 -156.8(2)
N2 C29 C1 C2 -155.6(2)
C30 C29 C1 C2 29.6(3)
C37 C36 C41 C40 -4.5(4)
N2 C36 C41 C40 175.8(2)
C37 C36 C41 C43 178.3(2)
N2 C36 C41 C43 -1.4(4)
C39 C40 C41 C36 1.2(4)
C39 C40 C41 C43 178.5(2)
C44 C43 C41 C36 83.5(3)
C50 C43 C41 C36 -149.5(2)
C44 C43 C41 C40 -93.7(3)
C50 C43 C41 C40 33.3(3)
C30 C29 N2 C36 -4.9(4)
C1 C29 N2 C36 -179.3(2)
C30 C29 N2 Pd1 164.3(2)
C1 C29 N2 Pd1 -10.1(3)
C37 C36 N2 C29 71.2(3)
C41 C36 N2 C29 -109.1(3)
C37 C36 N2 Pd1 -96.9(2)
C41 C36 N2 Pd1 82.9(3)
N1 Pd1 N2 C29 1.43(17)
Cl1 Pd1 N2 C29 -20.2(7)
Cl2 Pd1 N2 C29 177.45(16)
N1 Pd1 N2 C36 170.2(2)
Cl1 Pd1 N2 C36 148.5(5)
Cl2 Pd1 N2 C36 -13.81(19)
C2 C1 N1 C8 -7.9(4)
C29 C1 N1 C8 178.9(2)
C2 C1 N1 Pd1 156.7(2)
C29 C1 N1 Pd1 -16.5(3)
N2 Pd1 N1 C1 8.85(17)
Cl1 Pd1 N1 C1 -173.20(17)
Cl2 Pd1 N1 C1 -43.4(8)
N2 Pd1 N1 C8 173.1(2)
Cl1 Pd1 N1 C8 -8.93(19)
Cl2 Pd1 N1 C8 120.9(7)
C10 C9 C8 C13 3.8(4)
C14 C9 C8 C13 -175.0(2)
C10 C9 C8 N1 -178.7(2)
C14 C9 C8 N1 2.5(4)
C12 C13 C8 C9 -5.4(4)
C15 C13 C8 C9 174.0(2)
C12 C13 C8 N1 177.1(2)
C15 C13 C8 N1 -3.5(4)
C1 N1 C8 C9 74.8(3)
Pd1 N1 C8 C9 -88.5(3)
C1 N1 C8 C13 -107.6(3)
Pd1 N1 C8 C13 89.1(3)
